data_4065382
loop_
_publ_author_name
'Bichler, Bernhard'
'Veiros, Luis F.'
'\"Oztopcu, \"Ozg\"ur'
'Puchberger, Michael'
'Mereiter, Kurt'
'Matsubara, Kouki'
'Kirchner, Karl A.'

_publ_section_title
;
 Synthesis, Structure, Ligand Dynamics, and Catalytic Activity of Cationic
 [Pd(\h3-allyl)(\k2(E,N)-EN-chelate)]+(E = P, O, S, Se) Complexes
;
_journal_issue 21
_journal_name_full Organometallics
_journal_page_first 5928
_journal_paper_doi 10.1021/om200766y
_journal_volume 30
_journal_year 2011
_chemical_formula_moiety 'C20 H28 N2 P Pd, F6 Sb'
_chemical_formula_sum 'C20 H28 F6 N2 P Pd Sb'
_chemical_formula_weight 669.56
_chemical_name_common '8b-1542 [Pd(eta3-CHPhCHCH2)(PN-iPr)]SbF6 (8b)'
_chemical_name_systematic
; 
 ? 
;
_space_group_IT_number 14
_symmetry_cell_setting monoclinic
_symmetry_space_group_name_Hall '-P 2ybc'
_symmetry_space_group_name_H-M 'P 1 21/c 1'
_atom_sites_solution_hydrogens geom
_atom_sites_solution_primary direct
_atom_sites_solution_secondary difmap
_audit_creation_method SHELXL-97
_cell_angle_alpha 90.00
_cell_angle_beta 96.256(1)
_cell_angle_gamma 90.00
_cell_formula_units_Z 4
_cell_length_a 9.1626(1)
_cell_length_b 18.7195(2)
_cell_length_c 14.8752(2)
_cell_measurement_reflns_used 9937
_cell_measurement_temperature 100(2)
_cell_measurement_theta_max 29.50
_cell_measurement_theta_min 2.49
_cell_volume 2536.19(5)
_computing_cell_refinement 'Bruker SMART'
_computing_data_collection 'Bruker SMART'
_computing_data_reduction 'Bruker SAINT, SADABS, XPREP'
_computing_molecular_graphics 'Bruker SHELXTL'
_computing_publication_material 'Bruker SHELXTL'
_computing_structure_refinement 'SHELXL-97 (Sheldrick, 2008)'
_computing_structure_solution 'SHELXS-97 (Sheldrick, 2008)'
_diffrn_ambient_temperature 100(2)
_diffrn_measured_fraction_theta_full 0.996
_diffrn_measured_fraction_theta_max 0.996
_diffrn_measurement_device_type 'Bruker kappa APEX-II CCD'
_diffrn_measurement_method '\f and \w scans'
_diffrn_radiation_monochromator graphite
_diffrn_radiation_source 'fine-focus sealed tube'
_diffrn_radiation_type MoK\a
_diffrn_radiation_wavelength 0.71073
_diffrn_reflns_av_R_equivalents 0.0343
_diffrn_reflns_av_sigmaI/netI 0.0208
_diffrn_reflns_limit_h_max 12
_diffrn_reflns_limit_h_min -12
_diffrn_reflns_limit_k_max 26
_diffrn_reflns_limit_k_min -26
_diffrn_reflns_limit_l_max 20
_diffrn_reflns_limit_l_min -20
_diffrn_reflns_number 53476
_diffrn_reflns_theta_full 30.00
_diffrn_reflns_theta_max 30.00
_diffrn_reflns_theta_min 1.76
_exptl_absorpt_coefficient_mu 1.890
_exptl_absorpt_correction_T_max 0.43
_exptl_absorpt_correction_T_min 0.34
_exptl_absorpt_correction_type multi-scan
_exptl_absorpt_process_details 'program SADABS'
_exptl_crystal_colour colourless
_exptl_crystal_density_diffrn 1.754
_exptl_crystal_density_method 'not measured'
_exptl_crystal_description prism
_exptl_crystal_F_000 1312
_exptl_crystal_size_max 0.42
_exptl_crystal_size_mid 0.18
_exptl_crystal_size_min 0.08
_refine_diff_density_max 2.674
_refine_diff_density_min -1.874
_refine_diff_density_rms 0.127
_refine_ls_extinction_method none
_refine_ls_goodness_of_fit_ref 1.058
_refine_ls_hydrogen_treatment constr
_refine_ls_matrix_type full
_refine_ls_number_parameters 284
_refine_ls_number_reflns 7364
_refine_ls_number_restraints 97
_refine_ls_restrained_S_all 1.059
_refine_ls_R_factor_all 0.0604
_refine_ls_R_factor_gt 0.0456
_refine_ls_shift/su_max 0.001
_refine_ls_shift/su_mean 0.000
_refine_ls_structure_factor_coef Fsqd
_refine_ls_weighting_details 'calc w=1/[\s^2^(Fo^2^)+(0.0575P)^2^+8.2981P] where P=(Fo^2^+2Fc^2^)/3'
_refine_ls_weighting_scheme calc
_refine_ls_wR_factor_gt 0.1146
_refine_ls_wR_factor_ref 0.1287
_reflns_number_gt 5961
_reflns_number_total 7364
_reflns_threshold_expression >2sigma(I)
_cod_data_source_file om200766y_si_001.cif
_cod_data_source_block 8b-1542
_cod_depositor_comments
;
The following automatic conversions were performed:

'_symmetry_cell_setting' value 'Monoclinic' changed to 'monoclinic'
according to /home/saulius/struct/CIF-dictionaries/cif_core.dic
dictionary named 'cif_core.dic' version 2.4.1 from 2010-06-29.

Automatic conversion script
Id: cif_fix_values 1715 2011-07-08 13:25:40Z adriana 
;
_cod_original_sg_symbol_H-M P2(1)/c
_cod_database_code 4065382

loop_
_symmetry_equiv_pos_as_xyz
'x, y, z'
'-x, y+1/2, -z+1/2'
'-x, -y, -z'
'x, -y-1/2, z-1/2'

loop_
_atom_site_label
_atom_site_type_symbol
_atom_site_fract_x
_atom_site_fract_y
_atom_site_fract_z
_atom_site_U_iso_or_equiv
_atom_site_adp_type
_atom_site_occupancy
_atom_site_symmetry_multiplicity
_atom_site_calc_flag
_atom_site_refinement_flags
Pd1 Pd 0.71178(4) 0.469553(19) 0.28646(2) 0.04111(10) Uani 1 1 d U
P1 P 0.71673(13) 0.58369(7) 0.24025(7) 0.0382(2) Uani 1 1 d U
N1 N 0.7723(5) 0.5164(2) 0.4150(2) 0.0429(8) Uani 1 1 d U
N2 N 0.7824(5) 0.6228(2) 0.3393(3) 0.0419(7) Uani 1 1 d U
H2N H 0.8054 0.6685 0.3405 0.050 Uiso 1 1 calc R
C1 C 0.8000(5) 0.5834(3) 0.4181(3) 0.0382(8) Uani 1 1 d U
C2 C 0.8491(5) 0.6178(3) 0.5016(3) 0.0438(9) Uani 1 1 d U
H2 H 0.8732 0.6672 0.5031 0.053 Uiso 1 1 calc R
C3 C 0.8608(6) 0.5782(3) 0.5796(3) 0.0526(11) Uani 1 1 d U
H3 H 0.8928 0.6002 0.6359 0.063 Uiso 1 1 calc R
C4 C 0.8260(7) 0.5068(4) 0.5762(4) 0.0593(13) Uani 1 1 d U
H4 H 0.8320 0.4789 0.6298 0.071 Uiso 1 1 calc R
C5 C 0.7823(7) 0.4765(3) 0.4929(3) 0.0529(11) Uani 1 1 d U
H5 H 0.7586 0.4271 0.4895 0.063 Uiso 1 1 calc R
C6 C 0.5395(6) 0.6271(3) 0.2072(4) 0.0515(9) Uani 1 1 d U
H6 H 0.5539 0.6800 0.2066 0.062 Uiso 1 1 calc R
C7 C 0.4329(7) 0.6084(4) 0.2760(4) 0.0680(16) Uani 1 1 d U
H7A H 0.3418 0.6356 0.2624 0.102 Uiso 1 1 calc R
H7B H 0.4776 0.6204 0.3370 0.102 Uiso 1 1 calc R
H7C H 0.4109 0.5572 0.2728 0.102 Uiso 1 1 calc R
C8 C 0.4763(7) 0.6025(4) 0.1131(4) 0.0641(15) Uani 1 1 d U
H8A H 0.4529 0.5515 0.1147 0.096 Uiso 1 1 calc R
H8B H 0.5487 0.6106 0.0703 0.096 Uiso 1 1 calc R
H8C H 0.3869 0.6296 0.0938 0.096 Uiso 1 1 calc R
C9 C 0.8439(6) 0.6089(3) 0.1593(3) 0.0437(8) Uani 1 1 d U
H9 H 0.8047 0.5882 0.0995 0.052 Uiso 1 1 calc R
C10 C 0.9931(6) 0.5754(3) 0.1853(4) 0.0573(12) Uani 1 1 d U
H10A H 1.0556 0.5831 0.1367 0.086 Uiso 1 1 calc R
H10B H 0.9814 0.5240 0.1948 0.086 Uiso 1 1 calc R
H10C H 1.0389 0.5973 0.2412 0.086 Uiso 1 1 calc R
C11 C 0.8548(7) 0.6898(3) 0.1463(4) 0.0583(13) Uani 1 1 d U
H11A H 0.8910 0.7122 0.2040 0.088 Uiso 1 1 calc R
H11B H 0.7575 0.7090 0.1252 0.088 Uiso 1 1 calc R
H11C H 0.9227 0.7000 0.1014 0.088 Uiso 1 1 calc R
C12 C 0.7210(6) 0.3489(3) 0.3079(4) 0.0555(9) Uani 1 1 d U
H12 H 0.8234 0.3571 0.3084 0.067 Uiso 1 1 calc R
C13 C 0.6322(8) 0.3687(3) 0.2330(4) 0.0606(12) Uani 1 1 d U
H13 H 0.5339 0.3518 0.2267 0.073 Uiso 1 1 calc R
C14 C 0.6761(7) 0.4127(3) 0.1638(4) 0.0605(12) Uani 1 1 d U
H14A H 0.5968 0.4307 0.1189 0.073 Uiso 1 1 calc R
H14B H 0.7648 0.3975 0.1364 0.073 Uiso 1 1 calc R
C15 C 0.6700(6) 0.3158(3) 0.3882(4) 0.0522(9) Uani 1 1 d U
C16 C 0.5285(6) 0.3183(3) 0.4138(4) 0.0494(9) Uani 1 1 d U
H16 H 0.4541 0.3424 0.3758 0.059 Uiso 1 1 calc R
C17 C 0.4935(7) 0.2878(3) 0.4904(5) 0.0600(12) Uani 1 1 d U
H17 H 0.3949 0.2900 0.5044 0.072 Uiso 1 1 calc R
C18 C 0.5942(8) 0.2545(3) 0.5474(5) 0.0687(15) Uani 1 1 d U
H18 H 0.5649 0.2330 0.6004 0.082 Uiso 1 1 calc R
C19 C 0.7348(7) 0.2505(3) 0.5317(6) 0.0732(16) Uani 1 1 d U
H19 H 0.8055 0.2282 0.5740 0.088 Uiso 1 1 calc R
C20 C 0.7767(6) 0.2804(3) 0.4504(5) 0.0649(13) Uani 1 1 d U
H20 H 0.8756 0.2770 0.4374 0.078 Uiso 1 1 calc R
Sb1 Sb 0.82658(3) 0.854729(16) 0.360545(19) 0.03484(9) Uani 1 1 d U
F1 F 0.8958(5) 0.7714(2) 0.4211(3) 0.0799(10) Uani 1 1 d U
F2 F 0.7504(5) 0.9313(2) 0.2927(3) 0.0753(9) Uani 1 1 d U
F3 F 0.6979(4) 0.7930(2) 0.2900(3) 0.0739(10) Uani 1 1 d U
F4 F 0.9573(4) 0.9085(2) 0.4347(3) 0.0769(10) Uani 1 1 d U
F5 F 0.9679(4) 0.8406(2) 0.2814(2) 0.0709(9) Uani 1 1 d U
F6 F 0.6833(4) 0.8660(2) 0.4387(2) 0.0696(9) Uani 1 1 d U

loop_
_atom_site_aniso_label
_atom_site_aniso_U_11
_atom_site_aniso_U_22
_atom_site_aniso_U_33
_atom_site_aniso_U_23
_atom_site_aniso_U_13
_atom_site_aniso_U_12
Pd1 0.0465(2) 0.03775(18) 0.03967(18) -0.00898(13) 0.00751(14) -0.00990(14)
P1 0.0410(6) 0.0404(5) 0.0327(5) -0.0022(4) 0.0019(4) -0.0036(4)
N1 0.054(2) 0.0422(14) 0.0317(11) -0.0046(9) 0.0012(15) 0.0092(16)
N2 0.054(2) 0.0366(14) 0.0348(12) -0.0042(11) 0.0021(13) -0.0091(16)
C1 0.033(2) 0.0486(16) 0.0324(12) -0.0001(11) 0.0026(14) -0.0076(17)
C2 0.046(2) 0.048(2) 0.0379(15) -0.0079(13) 0.0047(17) -0.0059(19)
C3 0.058(3) 0.065(2) 0.0337(15) -0.0065(16) 0.000(2) 0.000(2)
C4 0.077(4) 0.065(2) 0.0354(15) 0.0074(18) 0.002(2) -0.004(3)
C5 0.072(3) 0.047(2) 0.0402(14) 0.0036(14) 0.008(2) -0.004(2)
C6 0.0442(18) 0.060(2) 0.049(2) 0.002(2) 0.0011(14) 0.0040(18)
C7 0.047(2) 0.097(5) 0.061(3) -0.012(3) 0.014(2) 0.001(3)
C8 0.047(3) 0.092(5) 0.050(2) 0.002(3) -0.0066(17) 0.002(3)
C9 0.0470(18) 0.051(2) 0.0335(17) 0.0009(16) 0.0044(15) -0.0051(18)
C10 0.045(2) 0.066(3) 0.062(3) 0.005(3) 0.013(2) 0.000(2)
C11 0.071(4) 0.054(2) 0.052(3) 0.010(2) 0.015(3) -0.008(2)
C12 0.048(3) 0.0378(11) 0.081(2) -0.0101(14) 0.0128(17) -0.0058(19)
C13 0.070(4) 0.0398(17) 0.071(2) -0.0169(15) 0.003(2) -0.013(2)
C14 0.069(3) 0.059(2) 0.0544(15) -0.0282(13) 0.013(2) -0.019(2)
C15 0.047(2) 0.0284(18) 0.082(2) -0.0043(16) 0.0119(17) -0.0044(17)
C16 0.0397(18) 0.039(2) 0.068(3) -0.0042(19) 0.0021(17) 0.0002(18)
C17 0.049(2) 0.054(3) 0.077(3) 0.005(2) 0.010(2) 0.001(2)
C18 0.064(3) 0.053(3) 0.090(4) 0.018(3) 0.009(2) 0.003(3)
C19 0.058(2) 0.050(3) 0.109(4) 0.023(3) -0.001(3) 0.011(3)
C20 0.039(2) 0.049(3) 0.107(4) 0.004(3) 0.006(2) 0.000(2)
Sb1 0.03155(14) 0.03763(15) 0.03504(14) 0.00375(10) 0.00218(10) -0.00432(10)
F1 0.086(3) 0.0625(17) 0.090(3) 0.0331(17) 0.0047(17) 0.0109(16)
F2 0.083(2) 0.0672(18) 0.075(2) 0.0313(16) 0.0059(16) 0.0166(16)
F3 0.0458(16) 0.077(2) 0.097(2) -0.0438(18) -0.0021(14) -0.0045(14)
F4 0.0626(19) 0.084(2) 0.080(2) -0.0226(18) -0.0108(15) -0.0226(18)
F5 0.0474(16) 0.107(3) 0.0624(18) 0.0014(16) 0.0221(14) 0.0025(15)
F6 0.0614(17) 0.098(3) 0.0531(17) -0.0069(15) 0.0244(14) -0.0051(16)

loop_
_atom_type_symbol
_atom_type_description
_atom_type_scat_dispersion_real
_atom_type_scat_dispersion_imag
_atom_type_scat_source
C C 0.0033 0.0016 'International Tables Vol C Tables 4.2.6.8 and 6.1.1.4'
H H 0.0000 0.0000 'International Tables Vol C Tables 4.2.6.8 and 6.1.1.4'
N N 0.0061 0.0033 'International Tables Vol C Tables 4.2.6.8 and 6.1.1.4'
F F 0.0171 0.0103 'International Tables Vol C Tables 4.2.6.8 and 6.1.1.4'
P P 0.1023 0.0942 'International Tables Vol C Tables 4.2.6.8 and 6.1.1.4'
Pd Pd -0.9988 1.0072 'International Tables Vol C Tables 4.2.6.8 and 6.1.1.4'
Sb Sb -0.5866 1.5461 'International Tables Vol C Tables 4.2.6.8 and 6.1.1.4'

loop_
_geom_angle_atom_site_label_1
_geom_angle_atom_site_label_2
_geom_angle_atom_site_label_3
_geom_angle
C14 Pd1 N1 171.9(2)
C14 Pd1 C13 38.7(2)
N1 Pd1 C13 138.0(2)
C14 Pd1 P1 102.81(19)
N1 Pd1 P1 82.57(12)
C13 Pd1 P1 137.80(19)
C14 Pd1 C12 67.7(2)
N1 Pd1 C12 106.3(2)
C13 Pd1 C12 35.6(2)
P1 Pd1 C12 169.35(16)
N2 P1 C9 105.7(2)
N2 P1 C6 105.1(2)
C9 P1 C6 108.6(2)
N2 P1 Pd1 99.31(15)
C9 P1 Pd1 118.89(18)
C6 P1 Pd1 117.2(2)
C1 N1 C5 120.5(4)
C1 N1 Pd1 117.9(3)
C5 N1 Pd1 121.5(3)
C1 N2 P1 120.3(3)
C1 N2 H2N 119.9
P1 N2 H2N 119.9
N1 C1 N2 119.4(4)
N1 C1 C2 121.1(4)
N2 C1 C2 119.6(4)
C3 C2 C1 118.7(5)
C3 C2 H2 120.6
C1 C2 H2 120.6
C2 C3 C4 119.9(5)
C2 C3 H3 120.0
C4 C3 H3 120.0
C3 C4 C5 118.4(5)
C3 C4 H4 120.8
C5 C4 H4 120.8
N1 C5 C4 121.4(5)
N1 C5 H5 119.3
C4 C5 H5 119.3
C8 C6 C7 109.8(5)
C8 C6 P1 110.4(4)
C7 C6 P1 109.3(4)
C8 C6 H6 109.1
C7 C6 H6 109.1
P1 C6 H6 109.1
C6 C7 H7A 109.5
C6 C7 H7B 109.5
H7A C7 H7B 109.5
C6 C7 H7C 109.5
H7A C7 H7C 109.5
H7B C7 H7C 109.5
C6 C8 H8A 109.5
C6 C8 H8B 109.5
H8A C8 H8B 109.5
C6 C8 H8C 109.5
H8A C8 H8C 109.5
H8B C8 H8C 109.5
C10 C9 C11 111.9(5)
C10 C9 P1 110.3(3)
C11 C9 P1 113.2(4)
C10 C9 H9 107.0
C11 C9 H9 107.0
P1 C9 H9 107.0
C9 C10 H10A 109.5
C9 C10 H10B 109.5
H10A C10 H10B 109.5
C9 C10 H10C 109.5
H10A C10 H10C 109.5
H10B C10 H10C 109.5
C9 C11 H11A 109.5
C9 C11 H11B 109.5
H11A C11 H11B 109.5
C9 C11 H11C 109.5
H11A C11 H11C 109.5
H11B C11 H11C 109.5
C13 C12 C15 124.7(6)
C13 C12 Pd1 66.7(3)
C15 C12 Pd1 121.5(4)
C13 C12 H12 117.7
C15 C12 H12 117.7
Pd1 C12 H12 82.1
C12 C13 C14 124.5(6)
C12 C13 Pd1 77.7(3)
C14 C13 Pd1 69.2(3)
C12 C13 H13 117.8
C14 C13 H13 117.8
Pd1 C13 H13 127.6
C13 C14 Pd1 72.1(3)
C13 C14 H14A 116.4
Pd1 C14 H14A 116.4
C13 C14 H14B 116.4
Pd1 C14 H14B 116.4
H14A C14 H14B 113.4
C16 C15 C20 115.5(6)
C16 C15 C12 126.6(5)
C20 C15 C12 117.8(5)
C17 C16 C15 122.1(5)
C17 C16 H16 118.9
C15 C16 H16 118.9
C18 C17 C16 121.6(6)
C18 C17 H17 119.2
C16 C17 H17 119.2
C19 C18 C17 121.8(7)
C19 C18 H18 119.1
C17 C18 H18 119.1
C18 C19 C20 118.8(6)
C18 C19 H19 120.6
C20 C19 H19 120.6
C19 C20 C15 120.2(5)
C19 C20 H20 119.9
C15 C20 H20 119.9
F4 Sb1 F2 94.9(2)
F4 Sb1 F6 91.21(18)
F2 Sb1 F6 90.16(19)
F4 Sb1 F5 90.26(19)
F2 Sb1 F5 90.71(18)
F6 Sb1 F5 178.23(19)
F4 Sb1 F1 90.2(2)
F2 Sb1 F1 174.7(2)
F6 Sb1 F1 91.13(19)
F5 Sb1 F1 87.87(19)
F4 Sb1 F3 175.3(2)
F2 Sb1 F3 89.7(2)
F6 Sb1 F3 88.65(17)
F5 Sb1 F3 89.81(17)
F1 Sb1 F3 85.2(2)

loop_
_geom_bond_atom_site_label_1
_geom_bond_atom_site_label_2
_geom_bond_distance
Pd1 C14 2.107(5)
Pd1 N1 2.122(4)
Pd1 C13 2.145(5)
Pd1 P1 2.2465(13)
Pd1 C12 2.281(5)
P1 N2 1.697(4)
P1 C9 1.827(5)
P1 C6 1.834(5)
N1 C1 1.279(6)
N1 C5 1.373(6)
N2 C1 1.379(6)
N2 H2N 0.8800
C1 C2 1.429(6)
C2 C3 1.370(7)
C2 H2 0.9500
C3 C4 1.375(9)
C3 H3 0.9500
C4 C5 1.380(8)
C4 H4 0.9500
C5 H5 0.9500
C6 C8 1.527(8)
C6 C7 1.530(8)
C6 H6 1.0000
C7 H7A 0.9800
C7 H7B 0.9800
C7 H7C 0.9800
C8 H8A 0.9800
C8 H8B 0.9800
C8 H8C 0.9800
C9 C10 1.516(8)
C9 C11 1.531(8)
C9 H9 1.0000
C10 H10A 0.9800
C10 H10B 0.9800
C10 H10C 0.9800
C11 H11A 0.9800
C11 H11B 0.9800
C11 H11C 0.9800
C12 C13 1.358(9)
C12 C15 1.467(8)
C12 H12 0.9500
C13 C14 1.410(9)
C13 H13 0.9500
C14 H14A 0.9900
C14 H14B 0.9900
C15 C16 1.391(7)
C15 C20 1.432(8)
C16 C17 1.344(8)
C16 H16 0.9500
C17 C18 1.337(9)
C17 H17 0.9500
C18 C19 1.336(9)
C18 H18 0.9500
C19 C20 1.422(10)
C19 H19 0.9500
C20 H20 0.9500
Sb1 F4 1.837(3)
Sb1 F2 1.846(3)
Sb1 F6 1.858(3)
Sb1 F5 1.861(3)
Sb1 F1 1.877(3)
Sb1 F3 1.886(3)

loop_
_geom_hbond_atom_site_label_D
_geom_hbond_atom_site_label_H
_geom_hbond_atom_site_label_A
_geom_hbond_distance_DH
_geom_hbond_distance_HA
_geom_hbond_distance_DA
_geom_hbond_angle_DHA
N2 H2N F1 0.88 2.37 3.165(6) 150.4
N2 H2N F3 0.88 2.61 3.341(6) 141.3

loop_
_geom_torsion_atom_site_label_1
_geom_torsion_atom_site_label_2
_geom_torsion_atom_site_label_3
_geom_torsion_atom_site_label_4
_geom_torsion
C14 Pd1 P1 N2 -168.1(2)
N1 Pd1 P1 N2 5.71(19)
C13 Pd1 P1 N2 172.0(3)
C12 Pd1 P1 N2 -141.5(9)
C14 Pd1 P1 C9 -54.3(3)
N1 Pd1 P1 C9 119.5(2)
C13 Pd1 P1 C9 -74.2(3)
C12 Pd1 P1 C9 -27.7(9)
C14 Pd1 P1 C6 79.5(3)
N1 Pd1 P1 C6 -106.7(2)
C13 Pd1 P1 C6 59.6(4)
C12 Pd1 P1 C6 106.1(9)
C13 Pd1 N1 C1 -172.1(4)
P1 Pd1 N1 C1 -5.9(3)
C12 Pd1 N1 C1 168.1(4)
C13 Pd1 N1 C5 8.1(6)
P1 Pd1 N1 C5 174.3(4)
C12 Pd1 N1 C5 -11.6(5)
C9 P1 N2 C1 -130.3(4)
C6 P1 N2 C1 114.9(4)
Pd1 P1 N2 C1 -6.7(4)
C5 N1 C1 N2 -176.9(5)
Pd1 N1 C1 N2 3.3(6)
C5 N1 C1 C2 3.2(7)
Pd1 N1 C1 C2 -176.6(3)
P1 N2 C1 N1 2.9(6)
P1 N2 C1 C2 -177.2(4)
N1 C1 C2 C3 -2.5(7)
N2 C1 C2 C3 177.6(5)
C1 C2 C3 C4 0.2(8)
C2 C3 C4 C5 1.1(9)
C1 N1 C5 C4 -1.8(9)
Pd1 N1 C5 C4 178.0(5)
C3 C4 C5 N1 -0.4(9)
N2 P1 C6 C8 173.6(4)
C9 P1 C6 C8 60.9(5)
Pd1 P1 C6 C8 -77.3(4)
N2 P1 C6 C7 -65.6(5)
C9 P1 C6 C7 -178.3(4)
Pd1 P1 C6 C7 43.5(5)
N2 P1 C9 C10 66.4(4)
C6 P1 C9 C10 178.8(4)
Pd1 P1 C9 C10 -43.9(4)
N2 P1 C9 C11 -59.8(4)
C6 P1 C9 C11 52.6(4)
Pd1 P1 C9 C11 -170.1(3)
C14 Pd1 C12 C13 -28.8(4)
N1 Pd1 C12 C13 157.1(4)
P1 Pd1 C12 C13 -57.0(10)
C14 Pd1 C12 C15 -146.3(5)
N1 Pd1 C12 C15 39.5(5)
C13 Pd1 C12 C15 -117.6(6)
P1 Pd1 C12 C15 -174.5(5)
C15 C12 C13 C14 167.0(5)
Pd1 C12 C13 C14 53.8(5)
C15 C12 C13 Pd1 113.2(5)
C14 Pd1 C13 C12 134.6(6)
N1 Pd1 C13 C12 -33.9(5)
P1 Pd1 C13 C12 166.7(3)
N1 Pd1 C13 C14 -168.5(4)
P1 Pd1 C13 C14 32.1(5)
C12 Pd1 C13 C14 -134.6(6)
C12 C13 C14 Pd1 -57.5(5)
P1 Pd1 C14 C13 -158.6(4)
C12 Pd1 C14 C13 26.6(4)
C13 C12 C15 C16 -20.7(9)
Pd1 C12 C15 C16 61.3(7)
C13 C12 C15 C20 163.2(5)
Pd1 C12 C15 C20 -114.8(5)
C20 C15 C16 C17 -1.9(8)
C12 C15 C16 C17 -178.0(5)
C15 C16 C17 C18 1.4(10)
C16 C17 C18 C19 0.8(11)
C17 C18 C19 C20 -2.4(11)
C18 C19 C20 C15 1.7(10)
C16 C15 C20 C19 0.3(8)
C12 C15 C20 C19 176.8(6)
